data_4121624
loop_
_publ_author_name
'Gui, Jinghan'
'Zhou, Qianghui'
'Pan, Chung-Mao'
'Yabe, Yuki'
'Burns, Aaron C.'
'Collins, Michael R.'
'Ornelas, Martha A.'
'Ishihara, Yoshihiro'
'Baran, Phil S.'

_publ_section_title
;
 C-H Methylation of Heteroarenes Inspired by Radical SAM Methyl
 Transferase.
;
_journal_issue 13
_journal_name_full 'Journal of the American Chemical Society'
_journal_page_first 4853
_journal_page_last 4856
_journal_paper_doi 10.1021/ja5007838
_journal_volume 136
_journal_year 2014
_chemical_formula_moiety 'C11 H11 N3 O2 S, 0.5(C2 H4 Cl2), H2 O'
_chemical_formula_sum 'C12 H15 Cl N3 O3 S'
_chemical_formula_weight 316.78
_chemical_name_systematic
;
 ?
;
_space_group_crystal_system monoclinic
_space_group_IT_number 15
_space_group_name_Hall '-C 2yc'
_space_group_name_H-M_alt 'C 1 2/c 1'
_symmetry_space_group_name_Hall '-C 2yc'
_symmetry_space_group_name_H-M 'C 1 2/c 1'
_atom_sites_solution_hydrogens mixed
_atom_sites_solution_primary direct
_atom_sites_solution_secondary difmap
_audit_creation_date 2014-01-17
_audit_creation_method
;
Olex2 1.2-beta
(compiled 2013.12.10 svn.r2850 for OlexSys, GUI svn.r4736)
;
_cell_angle_alpha 90
_cell_angle_beta 101.711(4)
_cell_angle_gamma 90
_cell_formula_units_Z 8
_cell_length_a 33.464(4)
_cell_length_b 5.2123(6)
_cell_length_c 16.8968(17)
_cell_measurement_reflns_used 4411
_cell_measurement_temperature 100
_cell_measurement_theta_max 21.953
_cell_measurement_theta_min 2.462
_cell_volume 2885.9(6)
_computing_cell_refinement 'SAINT v8.34A (Bruker, 2013)'
_computing_data_collection 'APEX2 v2013.6-2 (Bruker, 2013)'
_computing_data_reduction 'SAINT v8.34A (Bruker, 2013)'
_computing_molecular_graphics 'Olex2 (Dolomanov et al., 2009)'
_computing_publication_material 'Olex2 (Dolomanov et al., 2009)'
_computing_structure_refinement 'XL (Sheldrick, 2008)'
_computing_structure_solution 'XT (Sheldrick, 2008)'
_diffrn_ambient_temperature 100.0
_diffrn_detector 'Bruker APEX-II CCD'
_diffrn_detector_area_resol_mean 7.9
_diffrn_detector_type 'CCD Area Detector'
_diffrn_measured_fraction_theta_full 1.000
_diffrn_measured_fraction_theta_max 0.996
_diffrn_measurement_device 'Kappa Four-Circle Diffractometer'
_diffrn_measurement_device_type 'Bruker APEX II Ultra'
_diffrn_measurement_method '\w and \f scans'
_diffrn_radiation_monochromator 'Double Bounce Multilayer Mirrors'
_diffrn_radiation_probe x-ray
_diffrn_radiation_type MoK\a
_diffrn_radiation_wavelength 0.71073
_diffrn_reflns_av_R_equivalents 0.0865
_diffrn_reflns_av_unetI/netI 0.0371
_diffrn_reflns_Laue_measured_fraction_full 1.000
_diffrn_reflns_Laue_measured_fraction_max 0.996
_diffrn_reflns_limit_h_max 40
_diffrn_reflns_limit_h_min -40
_diffrn_reflns_limit_k_max 6
_diffrn_reflns_limit_k_min -6
_diffrn_reflns_limit_l_max 20
_diffrn_reflns_limit_l_min -20
_diffrn_reflns_number 41812
_diffrn_reflns_point_group_measured_fraction_full 1.000
_diffrn_reflns_point_group_measured_fraction_max 0.996
_diffrn_reflns_theta_full 25.000
_diffrn_reflns_theta_max 25.782
_diffrn_reflns_theta_min 1.243
_diffrn_source 'Micro Focus Rotating Anode'
_diffrn_source_type 'Bruker TXS'
_diffrn_standards_number 0
_exptl_absorpt_coefficient_mu 0.420
_exptl_absorpt_correction_T_max 0.0921
_exptl_absorpt_correction_T_min 0.0670
_exptl_absorpt_correction_type multi-scan
_exptl_absorpt_process_details
;
SADABS-2012/1 (Bruker,2012) was used for absorption correction.
wR2(int) was 0.1100 before and 0.0567 after correction.
The Ratio of minimum to maximum transmission is 0.7275.
The \l/2 correction factor is 0.0015.
;
_exptl_crystal_colour Colorless
_exptl_crystal_colour_primary Colorless
_exptl_crystal_density_diffrn 1.458
_exptl_crystal_description Blade
_exptl_crystal_F_000 1320
_exptl_crystal_size_max 0.157
_exptl_crystal_size_mid 0.035
_exptl_crystal_size_min 0.008
_refine_diff_density_max 0.443
_refine_diff_density_min -0.416
_refine_diff_density_rms 0.070
_refine_ls_extinction_method none
_refine_ls_goodness_of_fit_ref 1.072
_refine_ls_hydrogen_treatment mixed
_refine_ls_matrix_type full
_refine_ls_number_parameters 209
_refine_ls_number_reflns 2768
_refine_ls_number_restraints 7
_refine_ls_restrained_S_all 1.071
_refine_ls_R_factor_all 0.0801
_refine_ls_R_factor_gt 0.0518
_refine_ls_shift/su_max 0.000
_refine_ls_shift/su_mean 0.000
_refine_ls_structure_factor_coef Fsqd
_refine_ls_weighting_details 'w=1/[\s^2^(Fo^2^)+(0.0396P)^2^+11.5946P] where P=(Fo^2^+2Fc^2^)/3'
_refine_ls_weighting_scheme calc
_refine_ls_wR_factor_gt 0.1127
_refine_ls_wR_factor_ref 0.1285
_reflns_Friedel_coverage 0.000
_reflns_number_gt 2011
_reflns_number_total 2768
_reflns_threshold_expression 'I > 2\s(I)'
_cod_data_source_file ja5007838_si_004.cif
_cod_data_source_block PFLJ315
_cod_depositor_comments
;
The following automatic conversions were performed:

'_diffrn_radiation_probe' value 'X-ray' changed to 'x-ray' according
to
/usr/data/users/saulius/automatic-downloads/current/ACS/lib/dictionaries/cif_core.dic
dictionary named 'cif_core.dic' version 2.4.2 from 2011-04-26.

Automatic conversion script
Id: cif_fix_values 2281 2013-09-26 08:29:07Z andrius 
;
_cod_database_code 4121624
_shelxl_version_number 2013-4
_shelx_space_group_comment
;
The symmetry employed for this shelxl refinement is uniquely defined
by the following loop, which should always be used as a source of
symmetry information in preference to the above space-group names.
They are only intended as comments.
;
_shelx_estimated_absorpt_t_max 0.997
_shelx_estimated_absorpt_t_min 0.937
_olex2_refinement_description
;
1. Fixed Uiso
 At 1.2 times of:
  All C(H) groups, All C(H,H) groups
 At 1.5 times of:
  All H(H,H) groups
2. Restrained distances
 O1S-H1S
 0.9 with sigma of 0.02
 H1SE-O1S
 0.9 with sigma of 0.02
 H1S-H1SE
 1.4 with sigma of 0.02
 N3-H3B = N3-H3A
 0.9 with sigma of 0.02
 O1S-H1SF
 0.9 with sigma of 0.02
 H1SF-H1S
 1.4 with sigma of 0.02
3. Others
 Sof(C1SB)=Sof(H1SC)=Sof(H1SD)=1-FVAR(1)
 Sof(C1S)=Sof(H1SA)=Sof(H1SB)=FVAR(1)
 Fixed Sof: H1SE(0.5) H1SF(0.5)
4.a Secondary CH2 refined with riding coordinates:
 C5(H5A,H5B), C1S(H1SA,H1SB), C1SB(H1SC,H1SD)
4.b Aromatic/amide H refined with riding coordinates:
 C1(H1), C2(H2), C7(H7), C8(H8), C9(H9), C10(H10), C11(H11)
;

loop_
_space_group_symop_operation_xyz
'x, y, z'
'-x, y, -z+1/2'
'x+1/2, y+1/2, z'
'-x+1/2, y+1/2, -z+1/2'
'-x, -y, -z'
'x, -y, z-1/2'
'-x+1/2, -y+1/2, -z'
'x+1/2, -y+1/2, z-1/2'

loop_
_atom_site_label
_atom_site_type_symbol
_atom_site_fract_x
_atom_site_fract_y
_atom_site_fract_z
_atom_site_U_iso_or_equiv
_atom_site_adp_type
_atom_site_occupancy
_atom_site_site_symmetry_order
_atom_site_calc_flag
_atom_site_refinement_flags_posn
_atom_site_refinement_flags_occupancy
_atom_site_disorder_assembly
_atom_site_disorder_group
S1 S 0.38281(2) 0.64312(16) 0.89526(5) 0.0266(2) Uani 1 1 d . . . .
O1 O 0.41126(7) 0.7616(5) 0.96028(14) 0.0351(6) Uani 1 1 d . . . .
O2 O 0.37658(8) 0.3717(4) 0.89934(16) 0.0382(6) Uani 1 1 d . . . .
N1 N 0.29585(8) 0.6777(5) 1.11005(15) 0.0259(6) Uani 1 1 d . . . .
N2 N 0.28330(8) 0.5125(5) 1.04904(15) 0.0225(6) Uani 1 1 d . . . .
N3 N 0.28041(8) 0.3736(5) 0.92038(16) 0.0232(6) Uani 1 1 d D . . .
H3A H 0.2836(11) 0.400(7) 0.8711(13) 0.035(10) Uiso 1 1 d D . . .
H3B H 0.2622(8) 0.261(5) 0.9302(19) 0.028(9) Uiso 1 1 d D . . .
C1 C 0.31873(10) 0.8764(7) 1.10051(19) 0.0282(7) Uani 1 1 d . . . .
H1 H 0.3266 0.9927 1.1442 0.034 Uiso 1 1 calc R . . .
C2 C 0.33177(10) 0.9220(6) 1.02836(19) 0.0254(7) Uani 1 1 d . . . .
H2 H 0.3486 1.0652 1.0234 0.031 Uiso 1 1 calc R . . .
C3 C 0.31996(9) 0.7581(6) 0.96540(17) 0.0199(7) Uani 1 1 d . . . .
C4 C 0.29456(9) 0.5493(6) 0.97786(17) 0.0195(7) Uani 1 1 d . . . .
C5 C 0.33457(9) 0.7973(6) 0.88767(18) 0.0224(7) Uani 1 1 d . . . .
H5A H 0.3373 0.9830 0.8776 0.027 Uiso 1 1 calc R . . .
H5B H 0.3146 0.7239 0.8420 0.027 Uiso 1 1 calc R . . .
C6 C 0.39701(10) 0.7177(6) 0.8029(2) 0.0266(7) Uani 1 1 d . . . .
C7 C 0.38404(11) 0.5619(7) 0.7360(2) 0.0360(9) Uani 1 1 d . . . .
H7 H 0.3672 0.4171 0.7392 0.043 Uiso 1 1 calc R . . .
C8 C 0.39600(12) 0.6208(8) 0.6644(2) 0.0413(9) Uani 1 1 d . . . .
H8 H 0.3871 0.5163 0.6182 0.050 Uiso 1 1 calc R . . .
C9 C 0.42062(11) 0.8289(8) 0.6596(2) 0.0399(9) Uani 1 1 d . . . .
H9 H 0.4288 0.8672 0.6103 0.048 Uiso 1 1 calc R . . .
C10 C 0.43348(11) 0.9838(8) 0.7273(2) 0.0414(9) Uani 1 1 d . . . .
H10 H 0.4505 1.1277 0.7241 0.050 Uiso 1 1 calc R . . .
C11 C 0.42155(11) 0.9284(7) 0.7990(2) 0.0348(9) Uani 1 1 d . . . .
H11 H 0.4301 1.0340 0.8452 0.042 Uiso 1 1 calc R . . .
Cl1S Cl 0.49925(3) 0.3928(3) 0.87756(7) 0.0632(4) Uani 1 1 d . . . .
C1S C 0.5071(2) 0.575(2) 0.9680(10) 0.036(4) Uani 0.51(3) 1 d . P A 1
H1SA H 0.5364 0.6164 0.9855 0.043 Uiso 0.51(3) 1 calc R P A 1
H1SB H 0.4917 0.7381 0.9584 0.043 Uiso 0.51(3) 1 calc R P A 1
C1SB C 0.4940(3) 0.371(2) 0.9813(14) 0.055(6) Uani 0.49(3) 1 d . P A 2
H1SC H 0.4654 0.3302 0.9844 0.066 Uiso 0.49(3) 1 calc R P A 2
H1SD H 0.5120 0.2352 1.0099 0.066 Uiso 0.49(3) 1 calc R P A 2
O1S O 0.26623(8) 0.5672(5) 1.24551(14) 0.0353(6) Uani 1 1 d D . . .
H1S H 0.2785(12) 0.582(8) 1.2033(18) 0.062(14) Uiso 1 1 d D . . .
H1SE H 0.267(3) 0.734(6) 1.262(4) 0.093 Uiso 0.5 1 d DR P B 1
H1SF H 0.255(3) 0.408(9) 1.238(5) 0.093 Uiso 0.5 1 d DR P C 2

loop_
_atom_site_aniso_label
_atom_site_aniso_U_11
_atom_site_aniso_U_22
_atom_site_aniso_U_33
_atom_site_aniso_U_23
_atom_site_aniso_U_13
_atom_site_aniso_U_12
S1 0.0259(4) 0.0205(4) 0.0357(5) 0.0053(4) 0.0117(3) 0.0021(4)
O1 0.0248(12) 0.0455(16) 0.0342(13) 0.0042(12) 0.0042(10) 0.0011(11)
O2 0.0460(15) 0.0175(12) 0.0582(16) 0.0070(12) 0.0276(13) 0.0045(11)
N1 0.0304(15) 0.0246(16) 0.0230(14) 0.0000(11) 0.0063(11) 0.0033(12)
N2 0.0259(14) 0.0208(14) 0.0206(13) 0.0010(11) 0.0042(11) 0.0014(12)
N3 0.0270(15) 0.0228(15) 0.0205(14) 0.0027(12) 0.0064(11) -0.0046(12)
C1 0.0348(19) 0.0221(18) 0.0266(17) -0.0030(14) 0.0036(14) 0.0007(15)
C2 0.0255(17) 0.0184(17) 0.0325(18) 0.0032(14) 0.0060(14) 0.0022(13)
C3 0.0195(15) 0.0176(16) 0.0224(16) 0.0051(13) 0.0044(13) 0.0056(13)
C4 0.0203(15) 0.0169(16) 0.0215(16) 0.0045(12) 0.0047(12) 0.0049(12)
C5 0.0225(16) 0.0181(17) 0.0270(16) 0.0033(13) 0.0061(13) -0.0009(13)
C6 0.0270(17) 0.0207(18) 0.0349(19) 0.0020(14) 0.0125(14) 0.0029(14)
C7 0.038(2) 0.027(2) 0.043(2) 0.0018(16) 0.0092(17) -0.0055(16)
C8 0.051(2) 0.039(2) 0.034(2) -0.0016(17) 0.0093(17) 0.003(2)
C9 0.039(2) 0.043(2) 0.043(2) 0.0062(18) 0.0208(17) 0.0093(19)
C10 0.040(2) 0.039(2) 0.052(2) 0.0013(19) 0.0250(19) -0.0083(18)
C11 0.039(2) 0.0250(19) 0.044(2) -0.0041(16) 0.0184(17) -0.0048(16)
Cl1S 0.0445(6) 0.0814(9) 0.0674(8) -0.0268(7) 0.0202(5) -0.0108(6)
C1S 0.025(4) 0.029(5) 0.052(9) -0.011(4) 0.006(4) -0.002(3)
C1SB 0.036(5) 0.042(7) 0.083(14) -0.017(7) 0.005(5) -0.007(5)
O1S 0.0464(16) 0.0396(16) 0.0220(13) -0.0016(11) 0.0118(11) 0.0027(12)

loop_
_atom_type_symbol
_atom_type_description
_atom_type_scat_dispersion_real
_atom_type_scat_dispersion_imag
_atom_type_scat_source
C C 0.0033 0.0016 'International Tables Vol C Tables 4.2.6.8 and 6.1.1.4'
H H 0.0000 0.0000 'International Tables Vol C Tables 4.2.6.8 and 6.1.1.4'
Cl Cl 0.1484 0.1585 'International Tables Vol C Tables 4.2.6.8 and 6.1.1.4'
N N 0.0061 0.0033 'International Tables Vol C Tables 4.2.6.8 and 6.1.1.4'
O O 0.0106 0.0060 'International Tables Vol C Tables 4.2.6.8 and 6.1.1.4'
S S 0.1246 0.1234 'International Tables Vol C Tables 4.2.6.8 and 6.1.1.4'

loop_
_geom_angle_atom_site_label_1
_geom_angle_atom_site_label_2
_geom_angle_atom_site_label_3
_geom_angle
_geom_angle_site_symmetry_1
O1 S1 C5 108.08(15) .
O1 S1 C6 109.00(15) .
O2 S1 O1 117.84(16) .
O2 S1 C5 108.04(15) .
O2 S1 C6 109.12(16) .
C6 S1 C5 103.85(15) .
C1 N1 N2 120.6(3) .
N1 N2 C4 119.6(3) .
H3A N3 H3B 120(3) .
C4 N3 H3A 119(3) .
C4 N3 H3B 118(2) .
N1 C1 H1 118.9 .
N1 C1 C2 122.2(3) .
C2 C1 H1 118.9 .
C1 C2 H2 120.5 .
C3 C2 C1 118.9(3) .
C3 C2 H2 120.5 .
C2 C3 C4 116.9(3) .
C2 C3 C5 120.2(3) .
C4 C3 C5 122.9(3) .
N2 C4 N3 115.2(3) .
N2 C4 C3 121.7(3) .
N3 C4 C3 123.1(3) .
S1 C5 H5A 109.9 .
S1 C5 H5B 109.9 .
C3 C5 S1 109.0(2) .
C3 C5 H5A 109.9 .
C3 C5 H5B 109.9 .
H5A C5 H5B 108.3 .
C7 C6 S1 119.7(3) .
C11 C6 S1 119.1(3) .
C11 C6 C7 121.2(3) .
C6 C7 H7 120.5 .
C8 C7 C6 119.0(3) .
C8 C7 H7 120.5 .
C7 C8 H8 119.6 .
C9 C8 C7 120.7(4) .
C9 C8 H8 119.6 .
C8 C9 H9 120.1 .
C8 C9 C10 119.7(3) .
C10 C9 H9 120.1 .
C9 C10 H10 119.9 .
C11 C10 C9 120.2(4) .
C11 C10 H10 119.9 .
C6 C11 C10 119.2(3) .
C6 C11 H11 120.4 .
C10 C11 H11 120.4 .
Cl1S C1S H1SA 109.8 .
Cl1S C1S H1SB 109.8 .
C1S C1S Cl1S 109.4(12) 5_667
C1S C1S H1SA 109.8 5_667
C1S C1S H1SB 109.8 5_667
H1SA C1S H1SB 108.2 .
Cl1S C1SB H1SC 110.5 .
Cl1S C1SB H1SD 110.5 .
C1SB C1SB Cl1S 106.3(15) 5_667
C1SB C1SB H1SC 110.5 5_667
C1SB C1SB H1SD 110.5 5_667
H1SC C1SB H1SD 108.7 .
H1S O1S H1SE 100(3) .
H1S O1S H1SF 102(3) .

loop_
_geom_bond_atom_site_label_1
_geom_bond_atom_site_label_2
_geom_bond_distance
_geom_bond_site_symmetry_2
S1 O1 1.439(3) .
S1 O2 1.434(3) .
S1 C5 1.784(3) .
S1 C6 1.765(3) .
N1 N2 1.344(4) .
N1 C1 1.317(4) .
N2 C4 1.345(4) .
N3 H3A 0.872(18) .
N3 H3B 0.887(18) .
N3 C4 1.349(4) .
C1 H1 0.9500 .
C1 C2 1.396(5) .
C2 H2 0.9500 .
C2 C3 1.359(4) .
C3 C4 1.423(4) .
C3 C5 1.505(4) .
C5 H5A 0.9900 .
C5 H5B 0.9900 .
C6 C7 1.388(5) .
C6 C11 1.381(5) .
C7 H7 0.9500 .
C7 C8 1.382(5) .
C8 H8 0.9500 .
C8 C9 1.375(6) .
C9 H9 0.9500 .
C9 C10 1.395(5) .
C10 H10 0.9500 .
C10 C11 1.381(5) .
C11 H11 0.9500 .
Cl1S C1S 1.773(18) .
Cl1S C1SB 1.80(2) .
C1S C1S 1.49(3) 5_667
C1S H1SA 0.9900 .
C1S H1SB 0.9900 .
C1SB C1SB 1.50(3) 5_667
C1SB H1SC 0.9900 .
C1SB H1SD 0.9900 .
O1S H1S 0.895(19) .
O1S H1SE 0.91(2) .
O1S H1SF 0.90(2) .

loop_
_geom_hbond_atom_site_label_D
_geom_hbond_atom_site_label_H
_geom_hbond_atom_site_label_A
_geom_hbond_distance_DH
_geom_hbond_distance_HA
_geom_hbond_distance_DA
_geom_hbond_angle_DHA
_geom_hbond_site_symmetry_A
N3 H3A O1S 0.872(18) 2.09(2) 2.912(3) 157(3) 6_565
N3 H3B N2 0.887(18) 2.164(19) 3.051(4) 178(3) 7_557
O1S H1S N1 0.895(19) 1.86(2) 2.734(3) 166(4) .
O1S H1SE N3 0.91(2) 2.68(8) 2.912(3) 96(5) 6_566
O1S H1SE O1S 0.91(2) 2.06(6) 2.839(2) 143(9) 4_557
O1S H1SF O1S 0.90(2) 1.96(2) 2.839(2) 164(7) 4_547
